data_4301330
loop_
_publ_author_name
'Nicolas Louvain'
'Nicolas Mercier'
'Florent Boucher'

_publ_contact_author_address
;
Laboratoire Chimie Ingenierie Moleculaire Materiaux Angers
UMR CNRS 6501, Faculte des Sciences, 2 Bd Lavoisier, F-49045 Angers, France
;
_publ_contact_author_email nicolas.mercier@univ-angers.fr
_publ_contact_author_fax (33)2.41.73.54.05
_publ_contact_author_name 'Mercier, Nicolas'
_publ_contact_author_phone (33)2.41.73.50.83
_publ_section_title
;
\a- to \b-(dmes)BiI5 (dmes = Dimethyl(2-ethylammonium)sulfonium Dication):
Umbrella Reversal of Sulfonium in the Solid State and Short I...I
Interchain Contacts-Crystal Structures, Optical Properties, and
Theoretical Investigations of 1D Iodobismuthates
;
_journal_name_full 'Inorganic Chemistry'
_journal_page_first 879
_journal_page_last 888
_journal_paper_doi 10.1021/ic801900r
_journal_volume 48
_journal_year 2009
_chemical_formula_sum 'C8 H15 Bi I4 N O2'
_chemical_formula_weight 873.79
_space_group_IT_number 2
_symmetry_cell_setting triclinic
_symmetry_space_group_name_Hall '-P 1'
_symmetry_space_group_name_H-M 'P -1'
_audit_creation_date 2007-10-23T16:30:47-00:00
_audit_creation_method 'WinGX routine CIF_UPDATE'
_cell_angle_alpha 68.97(3)
_cell_angle_beta 83.37(3)
_cell_angle_gamma 83.48(3)
_cell_formula_units_Z 2
_cell_length_a 8.1071(16)
_cell_length_b 9.871(2)
_cell_length_c 12.271(3)
_cell_measurement_temperature 293(2)
_cell_volume 907.7(4)
_computing_structure_refinement 'SHELXL-97 (Sheldrick, 1997)'
_diffrn_ambient_temperature 293(2)
_diffrn_detector_area_resol_mean 9
_diffrn_measured_fraction_theta_full 0.996
_diffrn_measured_fraction_theta_max 0.996
_diffrn_measurement_device '\k-geometry diffractometer'
_diffrn_measurement_device_type area_detector
_diffrn_measurement_method CCD
_diffrn_radiation_monochromator graphite
_diffrn_radiation_probe x-ray
_diffrn_radiation_type MoK\a
_diffrn_radiation_wavelength 0.71073
_diffrn_reflns_av_R_equivalents 0.0484
_diffrn_reflns_limit_h_max 11
_diffrn_reflns_limit_h_min -11
_diffrn_reflns_limit_k_max 13
_diffrn_reflns_limit_k_min -13
_diffrn_reflns_limit_l_max 17
_diffrn_reflns_limit_l_min -17
_diffrn_reflns_number 22988
_diffrn_reflns_theta_full 30.02
_diffrn_reflns_theta_max 30.02
_diffrn_reflns_theta_min 3.48
_exptl_absorpt_coefficient_mu 16.505
_exptl_absorpt_correction_T_max 0.4627
_exptl_absorpt_correction_T_min 0.1413
_exptl_absorpt_correction_type multi-scan
_exptl_crystal_colour red
_exptl_crystal_density_diffrn 3.197
_exptl_crystal_density_method 'not measured'
_exptl_crystal_description prism
_exptl_crystal_F_000 762
_exptl_crystal_size_max 0.2
_exptl_crystal_size_mid 0.1
_exptl_crystal_size_min 0.05
_refine_diff_density_max 1.58
_refine_diff_density_min -2.519
_refine_ls_extinction_method none
_refine_ls_goodness_of_fit_ref 1.036
_refine_ls_hydrogen_treatment constr
_refine_ls_matrix_type full
_refine_ls_number_parameters 146
_refine_ls_number_reflns 5280
_refine_ls_number_restraints 0
_refine_ls_restrained_S_all 1.036
_refine_ls_R_factor_gt 0.0411
_refine_ls_shift/su_max 0
_refine_ls_structure_factor_coef Fsqd
_refine_ls_weighting_details 'calc w=1/[\s^2^(Fo^2^)+(0.0345P)^2^+3.6363P] where P=(Fo^2^+2Fc^2^)/3'
_refine_ls_weighting_scheme calc
_refine_ls_wR_factor_ref 0.0924
_reflns_number_gt 3632
_reflns_number_total 5280
_reflns_threshold_expression >2sigma(I)
_cod_data_source_file ic801900r_si_001_4.cif
_cod_data_source_block 3
_cod_original_cell_volume 907.7(3)
_cod_database_code 4301330

loop_
_symmetry_equiv_pos_as_xyz
'x, y, z'
'-x, -y, -z'

loop_
_atom_site_label
_atom_site_type_symbol
_atom_site_fract_x
_atom_site_fract_y
_atom_site_fract_z
_atom_site_U_iso_or_equiv
_atom_site_adp_type
_atom_site_occupancy
_atom_site_calc_flag
_atom_site_refinement_flags
_atom_site_disorder_group
_atom_site_disorder_assembly
Bi Bi 0.24651(3) 0.61956(3) 0.42510(3) 0.03532(9) Uani 1 d . . .
I1 I 0.14171(8) 0.75538(8) 0.18714(5) 0.0647(2) Uani 1 d . . .
I2 I 0.10455(7) 0.31935(6) 0.44642(6) 0.04917(16) Uani 1 d . . .
I3 I 0.60042(6) 0.58154(6) 0.32410(5) 0.04361(14) Uani 1 d . . .
I4 I 0.30577(8) 0.90103(6) 0.44412(6) 0.05643(17) Uani 1 d . . .
O1 O 0.0297(7) 0.3362(7) 0.1032(5) 0.0560(17) Uani 1 d . . .
O2 O 0.2167(7) 0.4808(8) -0.0117(6) 0.073(2) Uani 1 d . . .
N N 0.9089(9) 0.0793(8) 0.2859(7) 0.057(2) Uani 1 d . . .
H1A H 0.9492 0.1574 0.2306 0.085 Uiso 1 calc R . .
H1B H 0.9914 0.0107 0.3099 0.085 Uiso 1 calc R . .
H1C H 0.8613 0.1034 0.3461 0.085 Uiso 1 calc R . .
C1 C 0.1752(10) 0.3638(9) 0.0735(8) 0.045(2) Uani 1 d . . .
C2 C 0.3181(10) 0.2616(9) 0.1329(8) 0.044(2) Uani 1 d . . .
H2A H 0.2717 0.1892 0.2047 0.053 Uiso 1 calc R . .
C3 C 0.4055(11) 0.1824(11) 0.0562(9) 0.057(2) Uani 1 d . . .
H3A H 0.4545 0.2516 -0.015 0.069 Uiso 1 calc R . .
H3B H 0.326 0.132 0.0346 0.069 Uiso 1 calc R . .
C4 C 0.4398(9) 0.3434(8) 0.1675(8) 0.0396(18) Uani 1 d . . .
H4A H 0.3806 0.3955 0.2157 0.048 Uiso 1 calc R . .
H4B H 0.4905 0.4138 0.0978 0.048 Uiso 1 calc R . .
C5 C 0.5419(10) 0.0725(10) 0.1209(9) 0.051(2) Uani 1 d . . .
H5A H 0.6032 0.0278 0.0682 0.061 Uiso 1 calc R . .
H5B H 0.4906 -0.0036 0.1861 0.061 Uiso 1 calc R . .
C6 C 0.5751(9) 0.2351(9) 0.2357(7) 0.0397(18) Uani 1 d . . .
H6A H 0.6554 0.2881 0.2537 0.048 Uiso 1 calc R . .
H6B H 0.5247 0.1715 0.3092 0.048 Uiso 1 calc R . .
C7 C 0.6645(9) 0.1436(9) 0.1674(8) 0.045(2) Uani 1 d . . .
H7 H 0.7285 0.2082 0.0997 0.054 Uiso 1 calc R . .
C8 C 0.7858(11) 0.0242(10) 0.2385(10) 0.059(3) Uani 1 d . . .
H8A H 0.7236 -0.0451 0.3026 0.071 Uiso 1 calc R . .
H8B H 0.8428 -0.0271 0.189 0.071 Uiso 1 calc R . .

loop_
_atom_site_aniso_label
_atom_site_aniso_U_11
_atom_site_aniso_U_22
_atom_site_aniso_U_33
_atom_site_aniso_U_23
_atom_site_aniso_U_13
_atom_site_aniso_U_12
Bi 0.03383(15) 0.03117(15) 0.03937(18) -0.01170(12) -0.00252(12) 0.00127(11)
I1 0.0627(4) 0.0819(5) 0.0426(4) -0.0212(3) -0.0117(3) 0.0270(3)
I2 0.0444(3) 0.0457(3) 0.0648(4) -0.0312(3) 0.0103(3) -0.0083(2)
I3 0.0372(3) 0.0495(3) 0.0408(3) -0.0139(2) -0.0009(2) 0.0014(2)
I4 0.0705(4) 0.0416(3) 0.0556(4) -0.0142(3) 0.0004(3) -0.0126(3)
O1 0.029(3) 0.062(4) 0.059(4) 0.004(3) -0.010(3) -0.010(3)
O2 0.031(3) 0.074(5) 0.079(5) 0.016(4) -0.005(3) -0.007(3)
N 0.037(4) 0.052(4) 0.062(5) 0.006(4) -0.016(4) 0.000(3)
C1 0.038(4) 0.041(4) 0.048(5) -0.006(4) -0.016(4) 0.004(4)
C2 0.033(4) 0.050(5) 0.047(5) -0.013(4) -0.011(4) 0.000(3)
C3 0.052(5) 0.070(6) 0.067(7) -0.045(5) -0.018(5) 0.009(5)
C4 0.033(4) 0.034(4) 0.053(5) -0.017(4) -0.010(4) 0.008(3)
C5 0.039(4) 0.054(5) 0.072(6) -0.040(5) -0.007(4) 0.002(4)
C6 0.030(4) 0.044(4) 0.048(5) -0.018(4) -0.010(4) 0.000(3)
C7 0.029(4) 0.052(5) 0.056(5) -0.023(4) -0.005(4) 0.008(3)
C8 0.041(5) 0.041(5) 0.085(7) -0.014(5) -0.014(5) 0.018(4)

loop_
_atom_type_symbol
_atom_type_description
_atom_type_scat_dispersion_real
_atom_type_scat_dispersion_imag
_atom_type_scat_source
C C 0.0033 0.0016 'International Tables Vol C Tables 4.2.6.8 and 6.1.1.4'
H H 0 0 'International Tables Vol C Tables 4.2.6.8 and 6.1.1.4'
Bi Bi -4.1077 10.2566 'International Tables Vol C Tables 4.2.6.8 and 6.1.1.4'
I I -0.4742 1.8119 'International Tables Vol C Tables 4.2.6.8 and 6.1.1.4'
N N 0.0061 0.0033 'International Tables Vol C Tables 4.2.6.8 and 6.1.1.4'
O O 0.0106 0.006 'International Tables Vol C Tables 4.2.6.8 and 6.1.1.4'

loop_
_geom_angle_atom_site_label_1
_geom_angle_atom_site_label_2
_geom_angle_atom_site_label_3
_geom_angle
_geom_angle_site_symmetry_1
_geom_angle_site_symmetry_3
_geom_angle_publ_flag
I1 Bi I4 93.59(4) . . ?
I1 Bi I3 89.34(4) . . ?
I4 Bi I3 92.09(3) . . ?
I1 Bi I2 95.76(4) . 2_566 ?
I4 Bi I2 81.23(3) . 2_566 ?
I3 Bi I2 171.821(18) . 2_566 ?
I1 Bi I2 90.33(4) . . ?
I4 Bi I2 166.16(2) . . ?
I3 Bi I2 101.24(3) . . ?
I2 Bi I2 85.17(3) 2_566 . ?
I1 Bi I3 169.29(2) . 2_666 ?
I4 Bi I3 94.75(3) . 2_666 ?
I3 Bi I3 83.67(4) . 2_666 ?
I2 Bi I3 92.14(3) 2_566 2_666 ?
I2 Bi I3 83.12(3) . 2_666 ?
Bi I2 Bi 94.83(3) 2_566 . ?
Bi I3 Bi 96.33(4) . 2_666 ?
O1 C1 O2 122.3(7) . . ?
O1 C1 C2 121.9(7) . . ?
O2 C1 C2 115.8(7) . . ?
C3 C2 C1 110.9(7) . . ?
C3 C2 C4 111.0(7) . . ?
C1 C2 C4 111.0(7) . . ?
C2 C3 C5 110.0(7) . . ?
C2 C4 C6 109.6(6) . . ?
C3 C5 C7 112.4(7) . . ?
C7 C6 C4 112.1(7) . . ?
C6 C7 C8 112.9(8) . . ?
C6 C7 C5 112.1(6) . . ?
C8 C7 C5 108.3(7) . . ?
N C8 C7 113.1(7) . . ?

loop_
_geom_bond_atom_site_label_1
_geom_bond_atom_site_label_2
_geom_bond_distance
_geom_bond_site_symmetry_2
_geom_bond_publ_flag
Bi I1 2.9241(12) . ?
Bi I4 2.9663(9) . ?
Bi I3 3.0294(10) . ?
Bi I2 3.1947(11) 2_566 ?
Bi I2 3.2130(10) . ?
Bi I3 3.2999(14) 2_666 ?
I2 Bi 3.1947(11) 2_566 ?
I3 Bi 3.2999(14) 2_666 ?
O1 C1 1.226(10) . ?
O2 C1 1.296(10) . ?
N C8 1.454(11) . ?
C1 C2 1.514(10) . ?
C2 C3 1.500(12) . ?
C2 C4 1.526(11) . ?
C3 C5 1.530(12) . ?
C4 C6 1.533(10) . ?
C5 C7 1.543(11) . ?
C6 C7 1.516(11) . ?
C7 C8 1.521(11) . ?
